data_4085883
loop_
_publ_author_name
'Men\'endez-Rodr\?\'iguez, Luc\?\'ia'
'Tom\'as-Mendivil, Eder'
'Francos, Javier'
'Crochet, Pascale'
'Cadierno, Victorio'
'Anti\~nolo, Antonio'
'Fern\'andez-Gal\'an, Rafael'
'Carrillo-Hermosilla, Fernando'

_publ_section_title
;
 Reactivity of the Dimer [{RuCl(\m-Cl)(\h3:\h3-C10H16)}2] (C10H16=
 2,7-Dimethylocta-2,6-diene-1,8-diyl) toward Guanidines: Access to
 Ruthenium(IV) and Ruthenium(II) Guanidinate Complexes
;
_journal_issue 12
_journal_name_full Organometallics
_journal_page_first 2796
_journal_paper_doi 10.1021/acs.organomet.5b00070
_journal_volume 34
_journal_year 2015
_chemical_formula_moiety '2(C24 H38 Cl N3 Ru), 0.5(C6 H14)'
_chemical_formula_sum 'C51 H83 Cl2 N6 Ru2'
_chemical_formula_weight 1053.27
_space_group_crystal_system monoclinic
_space_group_IT_number 14
_space_group_name_Hall '-P 2yn'
_space_group_name_H-M_alt 'P 1 21/n 1'
_symmetry_space_group_name_Hall '-P 2yn'
_symmetry_space_group_name_H-M 'P 1 21/n 1'
_atom_sites_solution_hydrogens mixed
_audit_creation_method
;
CrysAlisPro, Oxford Diffraction Ltd.,
Version 1.171.34.40 (release 27-08-2010 CrysAlis171 .NET)
(compiled Aug 27 2010,11:50:40)
;
_cell_angle_alpha 90
_cell_angle_beta 102.249(2)
_cell_angle_gamma 90
_cell_formula_units_Z 4
_cell_length_a 15.1795(3)
_cell_length_b 17.1530(3)
_cell_length_c 20.6229(5)
_cell_measurement_reflns_used 13349
_cell_measurement_temperature 123.3
_cell_measurement_theta_max 29.5754
_cell_measurement_theta_min 2.9600
_cell_volume 5247.42(19)
_computing_cell_refinement
;
CrysAlisPro, Oxford Diffraction Ltd.,
Version 1.171.34.40 (release 27-08-2010 CrysAlis171 .NET)
(compiled Aug 27 2010,11:50:40)
;
_computing_data_collection
;
CrysAlisPro, Oxford Diffraction Ltd.,
Version 1.171.34.40 (release 27-08-2010 CrysAlis171 .NET)
(compiled Aug 27 2010,11:50:40)
;
_computing_data_reduction
;
CrysAlisPro, Oxford Diffraction Ltd.,
Version 1.171.34.40 (release 27-08-2010 CrysAlis171 .NET)
(compiled Aug 27 2010,11:50:40)
;
_computing_molecular_graphics
;
'Ortep-3 for Windows (Farrugia, 1997),PLATON (Spek, 2007)'
;
_computing_publication_material
;
'WinGX publication routines (Farrugia, 1999)'
;
_computing_structure_refinement 'SHELXL-2014/7 (Sheldrick, 2014)'
_computing_structure_solution 'SIR2004(Burla, 2005)'
_diffrn_ambient_temperature 123.3
_diffrn_detector_area_resol_mean 16.0727
_diffrn_measured_fraction_theta_full 0.998
_diffrn_measured_fraction_theta_max 0.884
_diffrn_measurement_device_type 'Xcalibur, Eos'
_diffrn_measurement_method '\w scans'
_diffrn_radiation_monochromator graphite
_diffrn_radiation_source 'Enhance (Mo) X-ray Source'
_diffrn_radiation_type MoK\a
_diffrn_radiation_wavelength 0.71073
_diffrn_reflns_av_R_equivalents 0.0362
_diffrn_reflns_av_unetI/netI 0.0511
_diffrn_reflns_laue_measured_fraction_full 0.998
_diffrn_reflns_laue_measured_fraction_max 0.884
_diffrn_reflns_limit_h_max 21
_diffrn_reflns_limit_h_min -18
_diffrn_reflns_limit_k_max 22
_diffrn_reflns_limit_k_min -23
_diffrn_reflns_limit_l_max 28
_diffrn_reflns_limit_l_min -25
_diffrn_reflns_number 31636
_diffrn_reflns_point_group_measured_fraction_full 0.998
_diffrn_reflns_point_group_measured_fraction_max 0.884
_diffrn_reflns_theta_full 27.040
_diffrn_reflns_theta_max 29.641
_diffrn_reflns_theta_min 2.966
_exptl_absorpt_coefficient_mu 0.716
_exptl_absorpt_correction_T_max 1.00000
_exptl_absorpt_correction_T_min 0.82516
_exptl_absorpt_correction_type multi-scan
_exptl_absorpt_process_details
;
CrysAlisPro, Oxford Diffraction Ltd.,
Version 1.171.34.40 (release 27-08-2010 CrysAlis171 .NET)
(compiled Aug 27 2010,11:50:40)
Empirical absorption correction using spherical harmonics,
 implemented in SCALE3 ABSPACK scaling algorithm.
;
_exptl_crystal_colour orange
_exptl_crystal_density_diffrn 1.333
_exptl_crystal_description prism
_exptl_crystal_F_000 2212
_exptl_crystal_size_max 0.20
_exptl_crystal_size_mid 0.12
_exptl_crystal_size_min 0.04
_refine_diff_density_max 0.690
_refine_diff_density_min -0.639
_refine_diff_density_rms 0.099
_refine_ls_extinction_method none
_refine_ls_goodness_of_fit_ref 1.032
_refine_ls_hydrogen_treatment mixed
_refine_ls_matrix_type full
_refine_ls_number_parameters 558
_refine_ls_number_reflns 13093
_refine_ls_number_restraints 0
_refine_ls_restrained_S_all 1.032
_refine_ls_R_factor_all 0.0587
_refine_ls_R_factor_gt 0.0390
_refine_ls_shift/su_max 0.001
_refine_ls_shift/su_mean 0.000
_refine_ls_structure_factor_coef Fsqd
_refine_ls_weighting_details 'w=1/[\s^2^(Fo^2^)+(0.0348P)^2^+7.7812P] where P=(Fo^2^+2Fc^2^)/3'
_refine_ls_weighting_scheme calc
_refine_ls_wR_factor_gt 0.0868
_refine_ls_wR_factor_ref 0.0974
_reflns_Friedel_coverage 0.000
_reflns_number_gt 10180
_reflns_number_total 13093
_reflns_threshold_expression 'I > 2\s(I)'
_cod_data_source_file om5b00070_si_002.cif
_cod_data_source_block 3d
_cod_depositor_comments 'Adding full bibliography for 4085883--4085888.cif.'
_cod_database_code 4085883
_shelx_shelxl_version_number 2014/7
_shelx_space_group_comment
;
The symmetry employed for this shelxl refinement is uniquely defined
by the following loop, which should always be used as a source of
symmetry information in preference to the above space-group names.
They are only intended as comments.
;

loop_
_space_group_symop_operation_xyz
'x, y, z'
'-x+1/2, y+1/2, -z+1/2'
'-x, -y, -z'
'x-1/2, -y-1/2, z-1/2'

loop_
_atom_site_label
_atom_site_type_symbol
_atom_site_fract_x
_atom_site_fract_y
_atom_site_fract_z
_atom_site_U_iso_or_equiv
_atom_site_adp_type
_atom_site_occupancy
_atom_site_site_symmetry_order
_atom_site_calc_flag
_atom_site_refinement_flags_posn
_atom_site_refinement_flags_adp
C1 C 0.4877(2) 0.76029(16) 0.94304(15) 0.0188(6) Uani 1 1 d . .
C2 C 0.4353(2) 0.78141(18) 0.82363(15) 0.0237(6) Uani 1 1 d . .
H2 H 0.5001 0.7807 0.8246 0.028 Uiso 1 1 calc R U
C3 C 0.3927(3) 0.7119(2) 0.78259(17) 0.0341(8) Uani 1 1 d . .
H3A H 0.4016 0.7169 0.7380 0.051 Uiso 1 1 calc R U
H3B H 0.4205 0.6647 0.8019 0.051 Uiso 1 1 calc R U
H3C H 0.3293 0.7105 0.7820 0.051 Uiso 1 1 calc R U
C4 C 0.3974(2) 0.8583(2) 0.79296(17) 0.0326(8) Uani 1 1 d . .
H4A H 0.4054 0.8612 0.7481 0.049 Uiso 1 1 calc R U
H4B H 0.3344 0.8613 0.7933 0.049 Uiso 1 1 calc R U
H4C H 0.4286 0.9008 0.8182 0.049 Uiso 1 1 calc R U
C5 C 0.6354(2) 0.69872(19) 0.98936(18) 0.0289(7) Uani 1 1 d . .
H5 H 0.6029 0.6804 1.0228 0.035 Uiso 1 1 calc R U
C6 C 0.7211(3) 0.7393(2) 1.0247(2) 0.0453(10) Uani 1 1 d . .
H6A H 0.7584 0.7029 1.0537 0.068 Uiso 1 1 calc R U
H6B H 0.7532 0.7584 0.9925 0.068 Uiso 1 1 calc R U
H6C H 0.7060 0.7821 1.0503 0.068 Uiso 1 1 calc R U
C7 C 0.6567(3) 0.6290(2) 0.9503(2) 0.0549(12) Uani 1 1 d . .
H7A H 0.6949 0.5936 0.9797 0.082 Uiso 1 1 calc R U
H7B H 0.6017 0.6030 0.9302 0.082 Uiso 1 1 calc R U
H7C H 0.6869 0.6462 0.9165 0.082 Uiso 1 1 calc R U
C8 C 0.50052(19) 0.78691(16) 1.05800(15) 0.0187(6) Uani 1 1 d . .
C9 C 0.5384(2) 0.86135(17) 1.05796(16) 0.0215(6) Uani 1 1 d . .
H9 H 0.5353 0.8872 1.0179 0.026 Uiso 1 1 calc R U
C10 C 0.5804(2) 0.89712(18) 1.11653(16) 0.0243(7) Uani 1 1 d . .
H10 H 0.6044 0.9468 1.1150 0.029 Uiso 1 1 calc R U
C11 C 0.5876(2) 0.86049(18) 1.17773(16) 0.0235(6) Uani 1 1 d . .
C12 C 0.5518(2) 0.78580(18) 1.17758(16) 0.0252(7) Uani 1 1 d . .
H12 H 0.5569 0.7593 1.2175 0.030 Uiso 1 1 calc R U
C13 C 0.5088(2) 0.75027(17) 1.11934(15) 0.0222(6) Uani 1 1 d . .
H13 H 0.4847 0.7006 1.1211 0.027 Uiso 1 1 calc R U
C14 C 0.6322(2) 0.8989(2) 1.24187(17) 0.0298(7) Uani 1 1 d . .
H14A H 0.6529 0.9498 1.2329 0.045 Uiso 1 1 calc R U
H14B H 0.5897 0.9035 1.2701 0.045 Uiso 1 1 calc R U
H14C H 0.6826 0.8679 1.2636 0.045 Uiso 1 1 calc R U
C15 C 0.3226(2) 0.64027(16) 0.91757(16) 0.0227(6) Uani 1 1 d . .
H15A H 0.2786 0.6237 0.8788 0.027 Uiso 1 1 calc R U
H15B H 0.3820 0.6182 0.9199 0.027 Uiso 1 1 calc R U
C16 C 0.2926(2) 0.64407(16) 0.97764(16) 0.0211(6) Uani 1 1 d . .
C17 C 0.2135(2) 0.68900(16) 0.97474(16) 0.0213(6) Uani 1 1 d . .
H17 H 0.1652 0.6751 0.9369 0.026 Uiso 1 1 calc R U
C18 C 0.1785(2) 0.71001(18) 1.03601(16) 0.0256(7) Uani 1 1 d . .
H18A H 0.1736 0.6631 1.0613 0.031 Uiso 1 1 calc R U
H18B H 0.1188 0.7326 1.0228 0.031 Uiso 1 1 calc R U
C19 C 0.2413(2) 0.76811(18) 1.07977(16) 0.0239(6) Uani 1 1 d . .
H19A H 0.2057 0.8038 1.1002 0.029 Uiso 1 1 calc R U
H19B H 0.2817 0.7402 1.1148 0.029 Uiso 1 1 calc R U
C20 C 0.2957(2) 0.81367(16) 1.03939(15) 0.0193(6) Uani 1 1 d . .
H20 H 0.3515 0.8342 1.0670 0.023 Uiso 1 1 calc R U
C21 C 0.2586(2) 0.86529(16) 0.98702(15) 0.0195(6) Uani 1 1 d . .
C22 C 0.3228(2) 0.89242(16) 0.95199(15) 0.0207(6) Uani 1 1 d . .
H22A H 0.3773 0.9150 0.9784 0.025 Uiso 1 1 calc R U
H22B H 0.2995 0.9205 0.9111 0.025 Uiso 1 1 calc R U
C23 C 0.3461(2) 0.60813(18) 1.03987(16) 0.0269(7) Uani 1 1 d . .
H23A H 0.3155 0.6164 1.0755 0.040 Uiso 1 1 calc R U
H23B H 0.3523 0.5532 1.0332 0.040 Uiso 1 1 calc R U
H23C H 0.4047 0.6318 1.0507 0.040 Uiso 1 1 calc R U
C24 C 0.1599(2) 0.88473(18) 0.96820(16) 0.0258(7) Uani 1 1 d . .
H24A H 0.1289 0.8602 0.9988 0.039 Uiso 1 1 calc R U
H24B H 0.1522 0.9402 0.9697 0.039 Uiso 1 1 calc R U
H24C H 0.1356 0.8663 0.9241 0.039 Uiso 1 1 calc R U
C25 C 0.44947(19) 0.57475(16) 0.31319(14) 0.0170(6) Uani 1 1 d . .
C26 C 0.4471(2) 0.71268(16) 0.34432(15) 0.0195(6) Uani 1 1 d . .
H26 H 0.5112 0.7094 0.3432 0.023 Uiso 1 1 calc R U
C27 C 0.4397(2) 0.74040(18) 0.41319(17) 0.0263(7) Uani 1 1 d . .
H27A H 0.4654 0.7916 0.4210 0.039 Uiso 1 1 calc R U
H27B H 0.3774 0.7420 0.4160 0.039 Uiso 1 1 calc R U
H27C H 0.4717 0.7051 0.4460 0.039 Uiso 1 1 calc R U
C28 C 0.4029(2) 0.77007(17) 0.29136(17) 0.0273(7) Uani 1 1 d . .
H28A H 0.4298 0.8205 0.3009 0.041 Uiso 1 1 calc R U
H28B H 0.4112 0.7528 0.2488 0.041 Uiso 1 1 calc R U
H28C H 0.3396 0.7732 0.2909 0.041 Uiso 1 1 calc R U
C29 C 0.5683(2) 0.51661(18) 0.26157(17) 0.0259(7) Uani 1 1 d . .
H29 H 0.5342 0.4680 0.2605 0.031 Uiso 1 1 calc R U
C30 C 0.6659(3) 0.4985(3) 0.2894(3) 0.083(2) Uani 1 1 d . .
H30A H 0.6876 0.4631 0.2603 0.125 Uiso 1 1 calc R U
H30B H 0.7004 0.5458 0.2933 0.125 Uiso 1 1 calc R U
H30C H 0.6720 0.4751 0.3324 0.125 Uiso 1 1 calc R U
C31 C 0.5513(5) 0.5485(3) 0.1923(2) 0.087(2) Uani 1 1 d . .
H31A H 0.5729 0.5122 0.1639 0.131 Uiso 1 1 calc R U
H31B H 0.4878 0.5565 0.1765 0.131 Uiso 1 1 calc R U
H31C H 0.5823 0.5973 0.1923 0.131 Uiso 1 1 calc R U
C32 C 0.42387(18) 0.43831(15) 0.32389(14) 0.0153(5) Uani 1 1 d . .
C33 C 0.39127(19) 0.37098(16) 0.28858(15) 0.0184(6) Uani 1 1 d . .
H33 H 0.3478 0.3753 0.2495 0.022 Uiso 1 1 calc R U
C34 C 0.42288(19) 0.29791(16) 0.31100(15) 0.0196(6) Uani 1 1 d . .
H34 H 0.4000 0.2541 0.2866 0.023 Uiso 1 1 calc R U
C35 C 0.4876(2) 0.28850(16) 0.36879(15) 0.0193(6) Uani 1 1 d . .
C36 C 0.5195(2) 0.35541(17) 0.40466(15) 0.0220(6) Uani 1 1 d . .
H36 H 0.5627 0.3509 0.4439 0.026 Uiso 1 1 calc R U
C37 C 0.4875(2) 0.42858(16) 0.38262(15) 0.0208(6) Uani 1 1 d . .
H37 H 0.5092 0.4722 0.4078 0.025 Uiso 1 1 calc R U
C38 C 0.5240(2) 0.20903(17) 0.39130(17) 0.0271(7) Uani 1 1 d . .
H38A H 0.5680 0.2139 0.4321 0.041 Uiso 1 1 calc R U
H38B H 0.4756 0.1762 0.3981 0.041 Uiso 1 1 calc R U
H38C H 0.5517 0.1864 0.3580 0.041 Uiso 1 1 calc R U
C39 C 0.2655(2) 0.62114(17) 0.21441(15) 0.0212(6) Uani 1 1 d . .
H39A H 0.2340 0.6702 0.2038 0.025 Uiso 1 1 calc R U
H39B H 0.3183 0.6161 0.1952 0.025 Uiso 1 1 calc R U
C40 C 0.2114(2) 0.55441(17) 0.21228(15) 0.0220(6) Uani 1 1 d . .
C41 C 0.1455(2) 0.55900(17) 0.25147(15) 0.0210(6) Uani 1 1 d . .
H41 H 0.1093 0.6067 0.2431 0.025 Uiso 1 1 calc R U
C42 C 0.0911(2) 0.48934(18) 0.26553(16) 0.0246(7) Uani 1 1 d . .
H42A H 0.0639 0.4639 0.2241 0.030 Uiso 1 1 calc R U
H42B H 0.0429 0.5069 0.2863 0.030 Uiso 1 1 calc R U
C43 C 0.1504(2) 0.43090(17) 0.31119(16) 0.0235(6) Uani 1 1 d . .
H43A H 0.1157 0.4070 0.3403 0.028 Uiso 1 1 calc R U
H43B H 0.1693 0.3900 0.2846 0.028 Uiso 1 1 calc R U
C44 C 0.23257(19) 0.46982(15) 0.35236(14) 0.0173(6) Uani 1 1 d . .
H44 H 0.2821 0.4328 0.3666 0.021 Uiso 1 1 calc R U
C45 C 0.2310(2) 0.52805(16) 0.40080(15) 0.0190(6) Uani 1 1 d . .
C46 C 0.3156(2) 0.56191(16) 0.42492(14) 0.0201(6) Uani 1 1 d . .
H46A H 0.3650 0.5263 0.4412 0.024 Uiso 1 1 calc R U
H46B H 0.3166 0.6081 0.4522 0.024 Uiso 1 1 calc R U
C47 C 0.2297(2) 0.48257(19) 0.17564(16) 0.0276(7) Uani 1 1 d . .
H47A H 0.1862 0.4431 0.1795 0.041 Uiso 1 1 calc R U
H47B H 0.2252 0.4950 0.1297 0.041 Uiso 1 1 calc R U
H47C H 0.2892 0.4637 0.1943 0.041 Uiso 1 1 calc R U
C48 C 0.1464(2) 0.55531(17) 0.42067(16) 0.0244(7) Uani 1 1 d . .
H48A H 0.0964 0.5243 0.3985 0.037 Uiso 1 1 calc R U
H48B H 0.1531 0.5500 0.4678 0.037 Uiso 1 1 calc R U
H48C H 0.1357 0.6090 0.4084 0.037 Uiso 1 1 calc R U
C49 C 0.8925(11) 0.5042(6) 0.0947(5) 0.266(11) Uani 1 1 d . .
H49A H 0.8318 0.5139 0.0992 0.399 Uiso 1 1 calc R U
H49B H 0.9094 0.4519 0.1086 0.399 Uiso 1 1 calc R U
H49C H 0.9325 0.5403 0.1218 0.399 Uiso 1 1 calc R U
C50 C 0.8975(5) 0.5128(4) 0.0345(6) 0.141(4) Uani 1 1 d . .
H50A H 0.8808 0.5655 0.0197 0.169 Uiso 1 1 calc R U
H50B H 0.8575 0.4766 0.0064 0.169 Uiso 1 1 calc R U
C51 C 0.9880(6) 0.4978(5) 0.0318(7) 0.167(8) Uani 1 1 d . .
H51A H 1.0031 0.4460 0.0495 0.201 Uiso 1 1 calc R U
H51B H 1.0257 0.5343 0.0612 0.201 Uiso 1 1 calc R U
N1 N 0.42345(16) 0.77632(14) 0.89214(12) 0.0195(5) Uani 1 1 d . .
N2 N 0.57684(18) 0.75303(15) 0.94453(14) 0.0234(6) Uani 1 1 d . .
N3 N 0.45396(16) 0.74962(13) 0.99926(12) 0.0172(5) Uani 1 1 d . .
N4 N 0.40827(15) 0.63480(13) 0.33191(12) 0.0165(5) Uani 1 1 d . .
N5 N 0.53600(18) 0.57090(15) 0.30658(15) 0.0235(6) Uani 1 1 d . .
N6 N 0.39159(15) 0.51226(13) 0.29931(12) 0.0161(5) Uani 1 1 d . .
Cl1 Cl 0.19930(5) 0.78222(4) 0.84580(4) 0.02120(15) Uani 1 1 d . .
Cl2 Cl 0.20610(5) 0.70012(4) 0.33977(4) 0.01969(14) Uani 1 1 d . .
Ru1 Ru 0.31776(2) 0.76468(2) 0.94602(2) 0.01498(6) Uani 1 1 d . .
Ru2 Ru 0.27975(2) 0.57940(2) 0.31712(2) 0.01407(6) Uani 1 1 d . .
H2N H 0.594(2) 0.7598(18) 0.9114(17) 0.014(8) Uiso 1 1 d . .
H5N H 0.564(3) 0.606(2) 0.312(2) 0.036(12) Uiso 1 1 d . .

loop_
_atom_site_aniso_label
_atom_site_aniso_U_11
_atom_site_aniso_U_22
_atom_site_aniso_U_33
_atom_site_aniso_U_23
_atom_site_aniso_U_13
_atom_site_aniso_U_12
C1 0.0199(15) 0.0150(13) 0.0233(16) -0.0006(11) 0.0083(12) -0.0003(11)
C2 0.0222(16) 0.0323(17) 0.0191(15) 0.0001(13) 0.0098(12) 0.0013(13)
C3 0.043(2) 0.0378(19) 0.0259(18) -0.0069(15) 0.0185(16) -0.0047(16)
C4 0.039(2) 0.0357(19) 0.0241(18) 0.0078(14) 0.0095(15) -0.0031(15)
C5 0.0243(17) 0.0283(16) 0.036(2) 0.0075(14) 0.0104(14) 0.0080(13)
C6 0.031(2) 0.053(2) 0.048(3) 0.009(2) 0.0011(18) 0.0069(18)
C7 0.057(3) 0.035(2) 0.070(3) -0.003(2) 0.008(2) 0.0171(19)
C8 0.0142(14) 0.0206(14) 0.0207(15) 0.0009(11) 0.0025(11) 0.0005(11)
C9 0.0210(15) 0.0214(14) 0.0234(16) 0.0055(12) 0.0079(12) 0.0006(12)
C10 0.0186(15) 0.0217(15) 0.0330(18) 0.0014(13) 0.0063(13) -0.0035(12)
C11 0.0159(14) 0.0276(16) 0.0271(17) -0.0009(13) 0.0047(12) 0.0020(12)
C12 0.0227(16) 0.0301(16) 0.0226(16) 0.0047(13) 0.0047(13) 0.0004(13)
C13 0.0246(16) 0.0193(14) 0.0228(16) 0.0059(11) 0.0054(13) -0.0032(11)
C14 0.0261(17) 0.0330(17) 0.0277(18) -0.0017(14) -0.0002(14) 0.0010(14)
C15 0.0247(16) 0.0162(14) 0.0281(17) -0.0062(12) 0.0077(13) -0.0016(11)
C16 0.0265(16) 0.0121(13) 0.0263(16) -0.0009(11) 0.0095(13) -0.0046(11)
C17 0.0209(15) 0.0181(14) 0.0262(17) -0.0011(12) 0.0080(13) -0.0083(11)
C18 0.0232(16) 0.0257(16) 0.0315(18) 0.0014(13) 0.0137(14) -0.0033(12)
C19 0.0286(17) 0.0249(15) 0.0211(16) -0.0037(12) 0.0123(13) -0.0020(13)
C20 0.0214(15) 0.0202(14) 0.0185(15) -0.0063(11) 0.0090(12) -0.0023(11)
C21 0.0213(15) 0.0147(13) 0.0234(16) -0.0082(11) 0.0064(12) -0.0010(11)
C22 0.0235(15) 0.0129(13) 0.0260(16) -0.0014(11) 0.0060(12) -0.0018(11)
C23 0.0328(18) 0.0197(15) 0.0294(18) 0.0019(13) 0.0092(14) -0.0031(13)
C24 0.0233(16) 0.0261(16) 0.0285(18) -0.0077(13) 0.0064(13) 0.0042(13)
C25 0.0173(14) 0.0169(13) 0.0161(14) 0.0029(11) 0.0023(11) 0.0003(11)
C26 0.0183(14) 0.0139(13) 0.0279(16) -0.0005(11) 0.0087(12) -0.0003(10)
C27 0.0264(17) 0.0205(15) 0.0324(18) -0.0044(13) 0.0072(14) -0.0014(12)
C28 0.0284(17) 0.0177(14) 0.038(2) 0.0080(13) 0.0116(15) -0.0013(12)
C29 0.0252(17) 0.0190(14) 0.0378(19) -0.0041(13) 0.0163(14) -0.0009(12)
C30 0.027(2) 0.082(4) 0.138(5) -0.076(4) 0.012(3) 0.009(2)
C31 0.163(6) 0.063(3) 0.052(3) 0.017(3) 0.061(4) 0.047(4)
C32 0.0155(13) 0.0136(12) 0.0178(14) 0.0011(10) 0.0060(11) 0.0008(10)
C33 0.0147(14) 0.0181(13) 0.0218(15) 0.0001(11) 0.0023(11) -0.0002(10)
C34 0.0182(14) 0.0137(13) 0.0273(16) -0.0037(11) 0.0060(12) -0.0010(11)
C35 0.0179(14) 0.0162(13) 0.0261(16) 0.0024(11) 0.0099(12) 0.0033(11)
C36 0.0197(15) 0.0237(15) 0.0220(16) 0.0013(12) 0.0031(12) 0.0032(12)
C37 0.0218(15) 0.0168(14) 0.0229(16) -0.0045(11) 0.0027(12) -0.0020(11)
C38 0.0293(18) 0.0185(15) 0.0347(19) 0.0030(13) 0.0094(15) 0.0047(12)
C39 0.0214(15) 0.0247(15) 0.0183(15) 0.0065(12) 0.0062(12) 0.0056(12)
C40 0.0230(16) 0.0248(15) 0.0148(14) 0.0022(12) -0.0039(12) 0.0045(12)
C41 0.0195(15) 0.0182(14) 0.0228(16) 0.0038(11) -0.0010(12) 0.0034(11)
C42 0.0195(15) 0.0241(15) 0.0289(18) -0.0019(13) 0.0018(13) -0.0012(12)
C43 0.0214(15) 0.0170(14) 0.0313(18) 0.0014(12) 0.0035(13) -0.0038(11)
C44 0.0199(14) 0.0143(13) 0.0181(14) 0.0065(11) 0.0053(11) -0.0009(11)
C45 0.0233(15) 0.0161(13) 0.0192(15) 0.0062(11) 0.0083(12) 0.0020(11)
C46 0.0257(16) 0.0177(14) 0.0164(14) 0.0025(11) 0.0033(12) 0.0017(11)
C47 0.0268(17) 0.0332(17) 0.0204(16) -0.0059(13) -0.0005(13) 0.0052(13)
C48 0.0269(17) 0.0209(14) 0.0299(18) 0.0033(13) 0.0162(14) 0.0010(12)
C49 0.46(3) 0.133(8) 0.118(8) 0.061(7) -0.135(12) -0.177(12)
C50 0.108(6) 0.051(4) 0.217(11) -0.001(5) -0.071(6) -0.016(4)
C51 0.050(5) 0.048(3) 0.39(3) -0.053(10) 0.017(8) -0.003(3)
N1 0.0172(12) 0.0239(13) 0.0186(13) 0.0014(10) 0.0068(10) 0.0001(10)
N2 0.0184(13) 0.0290(14) 0.0251(15) 0.0066(11) 0.0097(11) 0.0043(10)
N3 0.0156(12) 0.0184(12) 0.0189(13) 0.0005(9) 0.0062(10) -0.0008(9)
N4 0.0135(11) 0.0119(11) 0.0254(13) 0.0011(9) 0.0069(10) 0.0010(9)
N5 0.0172(13) 0.0170(13) 0.0387(17) -0.0068(11) 0.0113(12) -0.0013(10)
N6 0.0151(12) 0.0122(11) 0.0210(13) 0.0015(9) 0.0041(10) 0.0023(9)
Cl1 0.0190(3) 0.0242(3) 0.0203(4) -0.0030(3) 0.0039(3) 0.0011(3)
Cl2 0.0199(3) 0.0171(3) 0.0239(4) 0.0032(3) 0.0087(3) 0.0036(3)
Ru1 0.01534(11) 0.01370(11) 0.01711(12) -0.00151(8) 0.00618(9) -0.00090(8)
Ru2 0.01403(11) 0.01239(10) 0.01620(12) 0.00254(8) 0.00413(8) 0.00107(8)

loop_
_atom_type_symbol
_atom_type_description
_atom_type_scat_dispersion_real
_atom_type_scat_dispersion_imag
_atom_type_scat_source
C C 0.0033 0.0016 'International Tables Vol C Tables 4.2.6.8 and 6.1.1.4'
H H 0.0000 0.0000 'International Tables Vol C Tables 4.2.6.8 and 6.1.1.4'
N N 0.0061 0.0033 'International Tables Vol C Tables 4.2.6.8 and 6.1.1.4'
O O 0.0106 0.0060 'International Tables Vol C Tables 4.2.6.8 and 6.1.1.4'
Cl Cl 0.1484 0.1585 'International Tables Vol C Tables 4.2.6.8 and 6.1.1.4'
Ru Ru -1.2594 0.8363 'International Tables Vol C Tables 4.2.6.8 and 6.1.1.4'

loop_
_geom_angle_atom_site_label_1
_geom_angle_atom_site_label_2
_geom_angle_atom_site_label_3
_geom_angle
_geom_angle_site_symmetry_1
_geom_angle_site_symmetry_3
N1 C1 N2 127.8(3) . .
N1 C1 N3 111.0(3) . .
N2 C1 N3 121.2(3) . .
N1 C1 Ru1 55.54(15) . .
N2 C1 Ru1 175.5(2) . .
N3 C1 Ru1 55.52(14) . .
N1 C2 C4 109.9(3) . .
N1 C2 C3 111.4(3) . .
C4 C2 C3 111.6(3) . .
N1 C2 H2 107.9 . .
C4 C2 H2 107.9 . .
C3 C2 H2 107.9 . .
C2 C3 H3A 109.5 . .
C2 C3 H3B 109.5 . .
H3A C3 H3B 109.5 . .
C2 C3 H3C 109.5 . .
H3A C3 H3C 109.5 . .
H3B C3 H3C 109.5 . .
C2 C4 H4A 109.5 . .
C2 C4 H4B 109.5 . .
H4A C4 H4B 109.5 . .
C2 C4 H4C 109.5 . .
H4A C4 H4C 109.5 . .
H4B C4 H4C 109.5 . .
N2 C5 C7 109.6(3) . .
N2 C5 C6 110.7(3) . .
C7 C5 C6 111.1(3) . .
N2 C5 H5 108.5 . .
C7 C5 H5 108.5 . .
C6 C5 H5 108.5 . .
C5 C6 H6A 109.5 . .
C5 C6 H6B 109.5 . .
H6A C6 H6B 109.5 . .
C5 C6 H6C 109.5 . .
H6A C6 H6C 109.5 . .
H6B C6 H6C 109.5 . .
C5 C7 H7A 109.5 . .
C5 C7 H7B 109.5 . .
H7A C7 H7B 109.5 . .
C5 C7 H7C 109.5 . .
H7A C7 H7C 109.5 . .
H7B C7 H7C 109.5 . .
C13 C8 C9 117.0(3) . .
C13 C8 N3 120.3(3) . .
C9 C8 N3 122.7(3) . .
C10 C9 C8 121.1(3) . .
C10 C9 H9 119.4 . .
C8 C9 H9 119.4 . .
C9 C10 C11 121.6(3) . .
C9 C10 H10 119.2 . .
C11 C10 H10 119.2 . .
C12 C11 C10 117.2(3) . .
C12 C11 C14 120.5(3) . .
C10 C11 C14 122.2(3) . .
C13 C12 C11 121.4(3) . .
C13 C12 H12 119.3 . .
C11 C12 H12 119.3 . .
C12 C13 C8 121.7(3) . .
C12 C13 H13 119.2 . .
C8 C13 H13 119.2 . .
C11 C14 H14A 109.5 . .
C11 C14 H14B 109.5 . .
H14A C14 H14B 109.5 . .
C11 C14 H14C 109.5 . .
H14A C14 H14C 109.5 . .
H14B C14 H14C 109.5 . .
C16 C15 Ru1 71.82(16) . .
C16 C15 H15A 116.4 . .
Ru1 C15 H15A 116.4 . .
C16 C15 H15B 116.4 . .
Ru1 C15 H15B 116.4 . .
H15A C15 H15B 113.4 . .
C15 C16 C17 114.6(3) . .
C15 C16 C23 121.1(3) . .
C17 C16 C23 124.1(3) . .
C15 C16 Ru1 71.22(16) . .
C17 C16 Ru1 71.26(16) . .
C23 C16 Ru1 122.5(2) . .
C16 C17 C18 122.6(3) . .
C16 C17 Ru1 71.58(16) . .
C18 C17 Ru1 118.6(2) . .
C16 C17 H17 112.7 . .
C18 C17 H17 112.7 . .
Ru1 C17 H17 112.7 . .
C17 C18 C19 111.2(2) . .
C17 C18 H18A 109.4 . .
C19 C18 H18A 109.4 . .
C17 C18 H18B 109.4 . .
C19 C18 H18B 109.4 . .
H18A C18 H18B 108.0 . .
C20 C19 C18 110.9(2) . .
C20 C19 H19A 109.5 . .
C18 C19 H19A 109.5 . .
C20 C19 H19B 109.5 . .
C18 C19 H19B 109.5 . .
H19A C19 H19B 108.1 . .
C21 C20 C19 124.6(3) . .
C21 C20 Ru1 71.34(16) . .
C19 C20 Ru1 119.34(19) . .
C21 C20 H20 111.9 . .
C19 C20 H20 111.9 . .
Ru1 C20 H20 111.9 . .
C22 C21 C20 113.0(3) . .
C22 C21 C24 123.6(3) . .
C20 C21 C24 123.3(3) . .
C22 C21 Ru1 71.23(16) . .
C20 C21 Ru1 70.96(16) . .
C24 C21 Ru1 122.8(2) . .
C21 C22 Ru1 71.32(16) . .
C21 C22 H22A 116.5 . .
Ru1 C22 H22A 116.5 . .
C21 C22 H22B 116.5 . .
Ru1 C22 H22B 116.5 . .
H22A C22 H22B 113.5 . .
C16 C23 H23A 109.5 . .
C16 C23 H23B 109.5 . .
H23A C23 H23B 109.5 . .
C16 C23 H23C 109.5 . .
H23A C23 H23C 109.5 . .
H23B C23 H23C 109.5 . .
C21 C24 H24A 109.5 . .
C21 C24 H24B 109.5 . .
H24A C24 H24B 109.5 . .
C21 C24 H24C 109.5 . .
H24A C24 H24C 109.5 . .
H24B C24 H24C 109.5 . .
N4 C25 N5 127.3(3) . .
N4 C25 N6 110.6(2) . .
N5 C25 N6 122.2(3) . .
N4 C25 Ru2 54.94(14) . .
N5 C25 Ru2 176.0(2) . .
N6 C25 Ru2 55.72(14) . .
N4 C26 C28 111.5(3) . .
N4 C26 C27 110.0(2) . .
C28 C26 C27 111.1(2) . .
N4 C26 H26 108.0 . .
C28 C26 H26 108.0 . .
C27 C26 H26 108.0 . .
C26 C27 H27A 109.5 . .
C26 C27 H27B 109.5 . .
H27A C27 H27B 109.5 . .
C26 C27 H27C 109.5 . .
H27A C27 H27C 109.5 . .
H27B C27 H27C 109.5 . .
C26 C28 H28A 109.5 . .
C26 C28 H28B 109.5 . .
H28A C28 H28B 109.5 . .
C26 C28 H28C 109.5 . .
H28A C28 H28C 109.5 . .
H28B C28 H28C 109.5 . .
N5 C29 C31 110.9(3) . .
N5 C29 C30 108.9(3) . .
C31 C29 C30 113.3(4) . .
N5 C29 H29 107.8 . .
C31 C29 H29 107.8 . .
C30 C29 H29 107.8 . .
C29 C30 H30A 109.5 . .
C29 C30 H30B 109.5 . .
H30A C30 H30B 109.5 . .
C29 C30 H30C 109.5 . .
H30A C30 H30C 109.5 . .
H30B C30 H30C 109.5 . .
C29 C31 H31A 109.5 . .
C29 C31 H31B 109.5 . .
H31A C31 H31B 109.5 . .
C29 C31 H31C 109.5 . .
H31A C31 H31C 109.5 . .
H31B C31 H31C 109.5 . .
C37 C32 C33 117.3(3) . .
C37 C32 N6 122.9(2) . .
C33 C32 N6 119.8(3) . .
C34 C33 C32 120.9(3) . .
C34 C33 H33 119.5 . .
C32 C33 H33 119.5 . .
C35 C34 C33 121.7(3) . .
C35 C34 H34 119.2 . .
C33 C34 H34 119.2 . .
C34 C35 C36 117.6(3) . .
C34 C35 C38 121.2(3) . .
C36 C35 C38 121.1(3) . .
C37 C36 C35 120.8(3) . .
C37 C36 H36 119.6 . .
C35 C36 H36 119.6 . .
C36 C37 C32 121.6(3) . .
C36 C37 H37 119.2 . .
C32 C37 H37 119.2 . .
C35 C38 H38A 109.5 . .
C35 C38 H38B 109.5 . .
H38A C38 H38B 109.5 . .
C35 C38 H38C 109.5 . .
H38A C38 H38C 109.5 . .
H38B C38 H38C 109.5 . .
C40 C39 Ru2 72.70(17) . .
C40 C39 H39A 116.3 . .
Ru2 C39 H39A 116.3 . .
C40 C39 H39B 116.3 . .
Ru2 C39 H39B 116.3 . .
H39A C39 H39B 113.3 . .
C39 C40 C41 114.6(3) . .
C39 C40 C47 121.1(3) . .
C41 C40 C47 124.1(3) . .
C39 C40 Ru2 70.41(17) . .
C41 C40 Ru2 71.09(17) . .
C47 C40 Ru2 123.2(2) . .
C40 C41 C42 123.1(3) . .
C40 C41 Ru2 71.85(17) . .
C42 C41 Ru2 118.3(2) . .
C40 C41 H41 112.6 . .
C42 C41 H41 112.6 . .
Ru2 C41 H41 112.6 . .
C41 C42 C43 111.1(2) . .
C41 C42 H42A 109.4 . .
C43 C42 H42A 109.4 . .
C41 C42 H42B 109.4 . .
C43 C42 H42B 109.4 . .
H42A C42 H42B 108.0 . .
C44 C43 C42 111.4(2) . .
C44 C43 H43A 109.3 . .
C42 C43 H43A 109.3 . .
C44 C43 H43B 109.3 . .
C42 C43 H43B 109.3 . .
H43A C43 H43B 108.0 . .
C45 C44 C43 125.1(3) . .
C45 C44 Ru2 71.58(15) . .
C43 C44 Ru2 118.88(19) . .
C45 C44 H44 111.8 . .
C43 C44 H44 111.8 . .
Ru2 C44 H44 111.8 . .
C46 C45 C44 113.1(3) . .
C46 C45 C48 123.1(3) . .
C44 C45 C48 123.7(3) . .
C46 C45 Ru2 71.18(16) . .
C44 C45 Ru2 70.77(16) . .
C48 C45 Ru2 122.5(2) . .
C45 C46 Ru2 71.65(17) . .
C45 C46 H46A 116.4 . .
Ru2 C46 H46A 116.4 . .
C45 C46 H46B 116.4 . .
Ru2 C46 H46B 116.4 . .
H46A C46 H46B 113.4 . .
C40 C47 H47A 109.5 . .
C40 C47 H47B 109.5 . .
H47A C47 H47B 109.5 . .
C40 C47 H47C 109.5 . .
H47A C47 H47C 109.5 . .
H47B C47 H47C 109.5 . .
C45 C48 H48A 109.5 . .
C45 C48 H48B 109.5 . .
H48A C48 H48B 109.5 . .
C45 C48 H48C 109.5 . .
H48A C48 H48C 109.5 . .
H48B C48 H48C 109.5 . .
C50 C49 H49A 109.5 . .
C50 C49 H49B 109.5 . .
H49A C49 H49B 109.5 . .
C50 C49 H49C 109.5 . .
H49A C49 H49C 109.5 . .
H49B C49 H49C 109.5 . .
C49 C50 C51 106.1(10) . .
C49 C50 H50A 110.5 . .
C51 C50 H50A 110.5 . .
C49 C50 H50B 110.5 . .
C51 C50 H50B 110.5 . .
H50A C50 H50B 108.7 . .
C50 C51 C51 117.7(14) . 3_765
C50 C51 H51A 107.9 . .
C51 C51 H51A 107.9 3_765 .
C50 C51 H51B 107.9 . .
C51 C51 H51B 107.9 3_765 .
H51A C51 H51B 107.2 . .
C1 N1 C2 124.5(3) . .
C1 N1 Ru1 94.45(18) . .
C2 N1 Ru1 139.8(2) . .
C1 N2 C5 122.8(3) . .
C1 N2 H2N 119(2) . .
C5 N2 H2N 112(2) . .
C1 N3 C8 116.9(2) . .
C1 N3 Ru1 92.50(18) . .
C8 N3 Ru1 129.45(18) . .
C25 N4 C26 124.9(2) . .
C25 N4 Ru2 95.00(17) . .
C26 N4 Ru2 139.06(18) . .
C25 N5 C29 123.8(3) . .
C25 N5 H5N 119(3) . .
C29 N5 H5N 111(3) . .
C25 N6 C32 117.8(2) . .
C25 N6 Ru2 92.27(16) . .
C32 N6 Ru2 130.26(18) . .
N3 Ru1 N1 61.97(9) . .
N3 Ru1 C20 84.66(10) . .
N1 Ru1 C20 133.64(10) . .
N3 Ru1 C22 94.22(10) . .
N1 Ru1 C22 85.15(10) . .
C20 Ru1 C22 65.03(11) . .
N3 Ru1 C21 109.08(10) . .
N1 Ru1 C21 122.56(10) . .
C20 Ru1 C21 37.70(11) . .
C22 Ru1 C21 37.45(11) . .
N3 Ru1 C15 86.39(10) . .
N1 Ru1 C15 83.23(10) . .
C20 Ru1 C15 128.40(11) . .
C22 Ru1 C15 166.49(11) . .
C21 Ru1 C15 153.75(11) . .
N3 Ru1 C17 117.24(10) . .
N1 Ru1 C17 147.70(10) . .
C20 Ru1 C17 74.89(11) . .
C22 Ru1 C17 125.90(11) . .
C21 Ru1 C17 89.07(11) . .
C15 Ru1 C17 64.79(11) . .
N3 Ru1 C16 86.83(10) . .
N1 Ru1 C16 115.57(10) . .
C20 Ru1 C16 91.79(11) . .
C22 Ru1 C16 156.52(11) . .
C21 Ru1 C16 120.52(11) . .
C15 Ru1 C16 36.97(11) . .
C17 Ru1 C16 37.15(11) . .
N3 Ru1 Cl1 154.46(7) . .
N1 Ru1 Cl1 92.70(7) . .
C20 Ru1 Cl1 118.15(8) . .
C22 Ru1 Cl1 86.29(8) . .
C21 Ru1 Cl1 86.64(8) . .
C15 Ru1 Cl1 87.40(9) . .
C17 Ru1 Cl1 81.95(9) . .
C16 Ru1 Cl1 102.71(8) . .
N3 Ru1 C1 31.98(9) . .
N1 Ru1 C1 30.01(9) . .
C20 Ru1 C1 111.74(11) . .
C22 Ru1 C1 90.43(10) . .
C21 Ru1 C1 121.47(10) . .
C15 Ru1 C1 82.93(10) . .
C17 Ru1 C1 139.22(10) . .
C16 Ru1 C1 102.31(10) . .
Cl1 Ru1 C1 122.57(7) . .
N4 Ru2 N6 62.03(9) . .
N4 Ru2 C44 133.52(10) . .
N6 Ru2 C44 85.55(10) . .
N4 Ru2 C46 83.87(10) . .
N6 Ru2 C46 93.71(10) . .
C44 Ru2 C46 64.84(11) . .
N4 Ru2 C45 121.03(10) . .
N6 Ru2 C45 109.21(10) . .
C44 Ru2 C45 37.64(10) . .
C46 Ru2 C45 37.17(11) . .
N4 Ru2 C39 83.85(10) . .
N6 Ru2 C39 85.97(10) . .
C44 Ru2 C39 128.74(11) . .
C46 Ru2 C39 166.25(11) . .
C45 Ru2 C39 154.62(11) . .
N4 Ru2 C41 148.21(10) . .
N6 Ru2 C41 117.88(10) . .
C44 Ru2 C41 75.21(11) . .
C46 Ru2 C41 126.45(11) . .
C45 Ru2 C41 89.85(11) . .
C39 Ru2 C41 64.85(11) . .
N4 Ru2 C40 116.54(11) . .
N6 Ru2 C40 87.31(10) . .
C44 Ru2 C40 92.24(11) . .
C46 Ru2 C40 156.85(11) . .
C45 Ru2 C40 121.23(12) . .
C39 Ru2 C40 36.90(11) . .
C41 Ru2 C40 37.07(11) . .
N4 Ru2 Cl2 92.11(6) . .
N6 Ru2 Cl2 153.82(6) . .
C44 Ru2 Cl2 117.95(8) . .
C46 Ru2 Cl2 86.99(8) . .
C45 Ru2 Cl2 86.90(7) . .
C39 Ru2 Cl2 87.29(8) . .
C41 Ru2 Cl2 81.51(8) . .
C40 Ru2 Cl2 102.14(8) . .
N4 Ru2 C25 30.06(8) . .
N6 Ru2 C25 32.01(8) . .
C44 Ru2 C25 112.37(10) . .
C46 Ru2 C25 89.59(10) . .
C45 Ru2 C25 120.87(10) . .
C39 Ru2 C25 82.85(10) . .
C41 Ru2 C25 139.83(10) . .
C40 Ru2 C25 102.95(10) . .
Cl2 Ru2 C25 121.94(6) . .

loop_
_geom_bond_atom_site_label_1
_geom_bond_atom_site_label_2
_geom_bond_distance
_geom_bond_site_symmetry_2
C1 N1 1.302(4) .
C1 N2 1.352(4) .
C1 N3 1.376(4) .
C1 Ru1 2.595(3) .
C2 N1 1.464(4) .
C2 C4 1.521(4) .
C2 C3 1.524(5) .
C2 H2 0.9800 .
C3 H3A 0.9600 .
C3 H3B 0.9600 .
C3 H3C 0.9600 .
C4 H4A 0.9600 .
C4 H4B 0.9600 .
C4 H4C 0.9600 .
C5 N2 1.471(4) .
C5 C7 1.514(5) .
C5 C6 1.518(5) .
C5 H5 0.9800 .
C6 H6A 0.9600 .
C6 H6B 0.9600 .
C6 H6C 0.9600 .
C7 H7A 0.9600 .
C7 H7B 0.9600 .
C7 H7C 0.9600 .
C8 C13 1.394(4) .
C8 C9 1.400(4) .
C8 N3 1.419(4) .
C9 C10 1.384(4) .
C9 H9 0.9300 .
C10 C11 1.393(4) .
C10 H10 0.9300 .
C11 C12 1.392(4) .
C11 C14 1.504(4) .
C12 C13 1.381(4) .
C12 H12 0.9300 .
C13 H13 0.9300 .
C14 H14A 0.9600 .
C14 H14B 0.9600 .
C14 H14C 0.9600 .
C15 C16 1.409(4) .
C15 Ru1 2.219(3) .
C15 H15A 0.9700 .
C15 H15B 0.9700 .
C16 C17 1.417(4) .
C16 C23 1.498(4) .
C16 Ru1 2.226(3) .
C17 C18 1.514(4) .
C17 Ru1 2.222(3) .
C17 H17 0.9800 .
C18 C19 1.533(4) .
C18 H18A 0.9700 .
C18 H18B 0.9700 .
C19 C20 1.509(4) .
C19 H19A 0.9700 .
C19 H19B 0.9700 .
C20 C21 1.418(4) .
C20 Ru1 2.191(3) .
C20 H20 0.9800 .
C21 C22 1.410(4) .
C21 C24 1.502(4) .
C21 Ru1 2.196(3) .
C22 Ru1 2.195(3) .
C22 H22A 0.9700 .
C22 H22B 0.9700 .
C23 H23A 0.9600 .
C23 H23B 0.9600 .
C23 H23C 0.9600 .
C24 H24A 0.9600 .
C24 H24B 0.9600 .
C24 H24C 0.9600 .
C25 N4 1.305(4) .
C25 N5 1.351(4) .
C25 N6 1.377(4) .
C25 Ru2 2.596(3) .
C26 N4 1.461(3) .
C26 C28 1.517(4) .
C26 C27 1.524(4) .
C26 H26 0.9800 .
C27 H27A 0.9600 .
C27 H27B 0.9600 .
C27 H27C 0.9600 .
C28 H28A 0.9600 .
C28 H28B 0.9600 .
C28 H28C 0.9600 .
C29 N5 1.471(4) .
C29 C31 1.500(6) .
C29 C30 1.503(5) .
C29 H29 0.9800 .
C30 H30A 0.9600 .
C30 H30B 0.9600 .
C30 H30C 0.9600 .
C31 H31A 0.9600 .
C31 H31B 0.9600 .
C31 H31C 0.9600 .
C32 C37 1.390(4) .
C32 C33 1.399(4) .
C32 N6 1.414(3) .
C33 C34 1.386(4) .
C33 H33 0.9300 .
C34 C35 1.383(4) .
C34 H34 0.9300 .
C35 C36 1.395(4) .
C35 C38 1.507(4) .
C36 C37 1.387(4) .
C36 H36 0.9300 .
C37 H37 0.9300 .
C38 H38A 0.9600 .
C38 H38B 0.9600 .
C38 H38C 0.9600 .
C39 C40 1.404(4) .
C39 Ru2 2.203(3) .
C39 H39A 0.9700 .
C39 H39B 0.9700 .
C40 C41 1.416(4) .
C40 C47 1.502(4) .
C40 Ru2 2.232(3) .
C41 C42 1.515(4) .
C41 Ru2 2.222(3) .
C41 H41 0.9800 .
C42 C43 1.531(4) .
C42 H42A 0.9700 .
C42 H42B 0.9700 .
C43 C44 1.507(4) .
C43 H43A 0.9700 .
C43 H43B 0.9700 .
C44 C45 1.416(4) .
C44 Ru2 2.190(3) .
C44 H44 0.9800 .
C45 C46 1.401(4) .
C45 C48 1.504(4) .
C45 Ru2 2.200(3) .
C46 Ru2 2.194(3) .
C46 H46A 0.9700 .
C46 H46B 0.9700 .
C47 H47A 0.9600 .
C47 H47B 0.9600 .
C47 H47C 0.9600 .
C48 H48A 0.9600 .
C48 H48B 0.9600 .
C48 H48C 0.9600 .
C49 C50 1.269(14) .
C49 H49A 0.9600 .
C49 H49B 0.9600 .
C49 H49C 0.9600 .
C50 C51 1.411(12) .
C50 H50A 0.9700 .
C50 H50B 0.9700 .
C51 C51 1.44(2) 3_765
C51 H51A 0.9700 .
C51 H51B 0.9700 .
N1 Ru1 2.146(2) .
N2 H2N 0.79(3) .
N3 Ru1 2.141(2) .
N4 Ru2 2.133(2) .
N5 H5N 0.73(4) .
N6 Ru2 2.147(2) .
Cl1 Ru1 2.4534(8) .
Cl2 Ru2 2.4449(7) .

loop_
_geom_torsion_atom_site_label_1
_geom_torsion_atom_site_label_2
_geom_torsion_atom_site_label_3
_geom_torsion_atom_site_label_4
_geom_torsion
_geom_torsion_site_symmetry_4
C13 C8 C9 C10 -1.3(4) .
N3 C8 C9 C10 177.5(3) .
C8 C9 C10 C11 0.7(5) .
C9 C10 C11 C12 0.8(4) .
C9 C10 C11 C14 -179.4(3) .
C10 C11 C12 C13 -1.7(5) .
C14 C11 C12 C13 178.5(3) .
C11 C12 C13 C8 1.1(5) .
C9 C8 C13 C12 0.4(4) .
N3 C8 C13 C12 -178.4(3) .
Ru1 C15 C16 C17 58.0(2) .
Ru1 C15 C16 C23 -117.3(3) .
C15 C16 C17 C18 -170.8(3) .
C23 C16 C17 C18 4.4(4) .
Ru1 C16 C17 C18 -112.7(3) .
C15 C16 C17 Ru1 -58.0(2) .
C23 C16 C17 Ru1 117.2(3) .
C16 C17 C18 C19 69.0(4) .
Ru1 C17 C18 C19 -16.4(4) .
C17 C18 C19 C20 24.0(4) .
C18 C19 C20 C21 63.6(4) .
C18 C19 C20 Ru1 -23.1(3) .
C19 C20 C21 C22 -172.2(3) .
Ru1 C20 C21 C22 -58.9(2) .
C19 C20 C21 C24 4.0(4) .
Ru1 C20 C21 C24 117.3(3) .
C19 C20 C21 Ru1 -113.3(3) .
C20 C21 C22 Ru1 58.8(2) .
C24 C21 C22 Ru1 -117.5(3) .
C37 C32 C33 C34 -1.2(4) .
N6 C32 C33 C34 178.9(3) .
C32 C33 C34 C35 0.0(4) .
C33 C34 C35 C36 0.8(4) .
C33 C34 C35 C38 -177.6(3) .
C34 C35 C36 C37 -0.4(4) .
C38 C35 C36 C37 178.1(3) .
C35 C36 C37 C32 -0.9(5) .
C33 C32 C37 C36 1.7(4) .
N6 C32 C37 C36 -178.5(3) .
Ru2 C39 C40 C41 57.2(2) .
Ru2 C39 C40 C47 -117.7(3) .
C39 C40 C41 C42 -169.3(3) .
C47 C40 C41 C42 5.4(5) .
Ru2 C40 C41 C42 -112.5(3) .
C39 C40 C41 Ru2 -56.9(2) .
C47 C40 C41 Ru2 117.8(3) .
C40 C41 C42 C43 69.2(4) .
Ru2 C41 C42 C43 -16.7(3) .
C41 C42 C43 C44 24.1(4) .
C42 C43 C44 C45 64.1(4) .
C42 C43 C44 Ru2 -22.9(3) .
C43 C44 C45 C46 -171.5(3) .
Ru2 C44 C45 C46 -58.7(2) .
C43 C44 C45 C48 4.0(4) .
Ru2 C44 C45 C48 116.9(3) .
C43 C44 C45 Ru2 -112.8(3) .
C44 C45 C46 Ru2 58.4(2) .
C48 C45 C46 Ru2 -117.2(3) .
C49 C50 C51 C51 178.9(10) 3_765
N2 C1 N1 C2 7.0(5) .
N3 C1 N1 C2 -172.1(3) .
Ru1 C1 N1 C2 -169.3(3) .
N2 C1 N1 Ru1 176.3(3) .
N3 C1 N1 Ru1 -2.8(2) .
C4 C2 N1 C1 -128.1(3) .
C3 C2 N1 C1 107.7(3) .
C4 C2 N1 Ru1 68.6(4) .
C3 C2 N1 Ru1 -55.6(4) .
N1 C1 N2 C5 -147.2(3) .
N3 C1 N2 C5 31.9(4) .
C7 C5 N2 C1 105.0(4) .
C6 C5 N2 C1 -132.2(3) .
N1 C1 N3 C8 -134.5(3) .
N2 C1 N3 C8 46.3(4) .
Ru1 C1 N3 C8 -137.3(3) .
N1 C1 N3 Ru1 2.8(2) .
N2 C1 N3 Ru1 -176.4(2) .
C13 C8 N3 C1 -143.5(3) .
C9 C8 N3 C1 37.8(4) .
C13 C8 N3 Ru1 97.8(3) .
C9 C8 N3 Ru1 -81.0(3) .
N5 C25 N4 C26 5.3(5) .
N6 C25 N4 C26 -173.9(3) .
Ru2 C25 N4 C26 -170.5(3) .
N5 C25 N4 Ru2 175.8(3) .
N6 C25 N4 Ru2 -3.4(2) .
C28 C26 N4 C25 109.6(3) .
C27 C26 N4 C25 -126.7(3) .
C28 C26 N4 Ru2 -55.8(4) .
C27 C26 N4 Ru2 67.9(4) .
N4 C25 N5 C29 -154.0(3) .
N6 C25 N5 C29 25.1(5) .
C31 C29 N5 C25 82.9(4) .
C30 C29 N5 C25 -151.7(4) .
N4 C25 N6 C32 -135.4(3) .
N5 C25 N6 C32 45.3(4) .
Ru2 C25 N6 C32 -138.8(3) .
N4 C25 N6 Ru2 3.4(2) .
N5 C25 N6 Ru2 -175.9(3) .
C37 C32 N6 C25 31.0(4) .
C33 C32 N6 C25 -149.1(3) .
C37 C32 N6 Ru2 -89.3(3) .
C33 C32 N6 Ru2 90.5(3) .
